data_7064321
loop_
_publ_author_name
'Moskalik, Mikhail Yu.'
'Garagan, Ivan A.'
'Myasnikova, Valentina S.'
'Borodina, Tatyana N.'
'Shainyan, Bagrat A.'

_publ_section_title
;
 Skeletal rearrangements and structures of halosulfonamidation products of
 caryophyllene
;
_journal_issue 4
_journal_name_full 'New Journal of Chemistry'
_journal_page_first 1935
_journal_page_last 1942
_journal_paper_doi 10.1039/D5NJ03976B
_journal_volume 50
_journal_year 2026
_chemical_formula_moiety 'C24 H32 Br F3 N2 O2 S'
_chemical_formula_sum 'C24 H32 Br F3 N2 O2 S'
_chemical_formula_weight 549.48
_chemical_melting_point 480.3
_chemical_name_systematic
N-(6-bromo-1,1,7-trimethyldecahydro-3a,7-methanocyclopenta[8]annulen-3-yl)-N'-((4-(trifluoromethyl)phenyl)sulfonyl)acetimidamide
_space_group_crystal_system triclinic
_space_group_IT_number 1
_space_group_name_Hall 'P 1'
_space_group_name_H-M_alt 'P 1'
_atom_sites_solution_hydrogens geom
_atom_sites_solution_primary direct
_atom_sites_solution_secondary difmap
_audit_creation_date 2025-02-25
_audit_creation_method
;
Olex2 1.5
(compiled 2024.02.16 svn.r378c4104 for OlexSys, GUI svn.r6928)
;
_audit_update_record
;
2025-03-13 deposited with the CCDC.	2025-12-17 downloaded from the CCDC.
;
_cell_angle_alpha 90.113(4)
_cell_angle_beta 93.196(4)
_cell_angle_gamma 93.055(4)
_cell_formula_units_Z 2
_cell_length_a 10.3167(13)
_cell_length_b 10.7257(14)
_cell_length_c 11.5944(14)
_cell_measurement_reflns_used 9916
_cell_measurement_temperature 296(2)
_cell_measurement_theta_max 29.25
_cell_measurement_theta_min 2.57
_cell_volume 1279.1(3)
_computing_cell_refinement 'SAINT V8.32B (BRUKER, 2016)'
_computing_data_collection 'Bruker APEX2'
_computing_data_reduction 'SAINT V8.32B (BRUKER, 2016)'
_computing_molecular_graphics 'Olex2 1.5 (Dolomanov et al., 2009)'
_computing_publication_material 'Olex2 1.5 (Dolomanov et al., 2009)'
_computing_structure_refinement 'XL  (Sheldrick, 2008)'
_computing_structure_solution 'SHELXS  (Sheldrick, 2008)'
_diffrn_ambient_temperature 296.15
_diffrn_measured_fraction_theta_full 0.998
_diffrn_measured_fraction_theta_max 0.993
_diffrn_measurement_device_type 'Bruker D8 VENTURE PHOTON 100 CMOS'
_diffrn_measurement_method '\f and \w scans'
_diffrn_radiation_type MoK\a
_diffrn_radiation_wavelength 0.71073
_diffrn_reflns_av_R_equivalents 0.0778
_diffrn_reflns_av_unetI/netI 0.0847
_diffrn_reflns_Laue_measured_fraction_full 0.998
_diffrn_reflns_Laue_measured_fraction_max 0.993
_diffrn_reflns_limit_h_max 14
_diffrn_reflns_limit_h_min -14
_diffrn_reflns_limit_k_max 14
_diffrn_reflns_limit_k_min -14
_diffrn_reflns_limit_l_max 16
_diffrn_reflns_limit_l_min -16
_diffrn_reflns_number 61939
_diffrn_reflns_point_group_measured_fraction_full 0.993
_diffrn_reflns_point_group_measured_fraction_max 0.985
_diffrn_reflns_theta_full 25.242
_diffrn_reflns_theta_max 29.760
_diffrn_reflns_theta_min 2.574
_diffrn_source_current 1.0
_diffrn_source_power 0.05
_diffrn_source_voltage 50.0
_diffrn_standards_number 0
_exptl_absorpt_coefficient_mu 1.733
_exptl_absorpt_correction_T_max 0.7459
_exptl_absorpt_correction_T_min 0.2883
_exptl_absorpt_correction_type multi-scan
_exptl_absorpt_process_details
;
SADABS-2012/1 (Bruker,2012) was used for absorption correction.
wR2(int) was 0.1427 before and 0.0984 after correction.
The Ratio of minimum to maximum transmission is 0.3865.
The \l/2 correction factor is 0.0015.
;
_exptl_crystal_colour colourless
_exptl_crystal_colour_primary colourless
_exptl_crystal_density_diffrn 1.427
_exptl_crystal_description prism
_exptl_crystal_F_000 568
_exptl_crystal_recrystallization_method 'Re-crystallisation from solvent: chloroform'
_exptl_crystal_size_max 0.6
_exptl_crystal_size_mid 0.595
_exptl_crystal_size_min 0.595
_refine_diff_density_max 0.693
_refine_diff_density_min -0.442
_refine_diff_density_rms 0.070
_refine_ls_abs_structure_details
;
 Flack x determined using 3735 quotients [(I+)-(I-)]/[(I+)+(I-)]
 (Parsons and Flack (2004), Acta Cryst. A60, s61).
;
_refine_ls_abs_structure_Flack 0.094(4)
_refine_ls_extinction_method none
_refine_ls_goodness_of_fit_ref 1.048
_refine_ls_hydrogen_treatment constr
_refine_ls_matrix_type full
_refine_ls_number_parameters 603
_refine_ls_number_reflns 14380
_refine_ls_number_restraints 399
_refine_ls_restrained_S_all 1.114
_refine_ls_R_factor_all 0.0961
_refine_ls_R_factor_gt 0.0555
_refine_ls_shift/su_max 0.002
_refine_ls_shift/su_mean 0.000
_refine_ls_structure_factor_coef Fsqd
_refine_ls_weighting_details 'w=1/[\s^2^(Fo^2^)+(0.0797P)^2^] where P=(Fo^2^+2Fc^2^)/3'
_refine_ls_weighting_scheme calc
_refine_ls_wR_factor_gt 0.1371
_refine_ls_wR_factor_ref 0.1505
_reflns_Friedel_coverage 0.984
_reflns_Friedel_fraction_full 0.989
_reflns_Friedel_fraction_max 0.977
_reflns_number_gt 9899
_reflns_number_total 14380
_reflns_threshold_expression 'I > 2\s(I)'
_cod_data_source_file d5nj03976b2.cif
_cod_data_source_block 3h
_cod_database_code 7064321
_shelxl_version_number 2013-3
_shelx_space_group_comment
;
The symmetry employed for this shelxl refinement is uniquely defined
by the following loop, which should always be used as a source of
symmetry information in preference to the above space-group names.
They are only intended as comments.
;
_shelx_estimated_absorpt_t_max 0.425
_shelx_estimated_absorpt_t_min 0.423
_olex2_refinement_description
;
1. Fixed Uiso
 At 1.2 times of:
  All C(H) groups, All C(H,H) groups, All N(H) groups
 At 1.5 times of:
  All C(H,H,H) groups
2. Uiso/Uaniso restraints and constraints
Uanis(F2) \\sim Ueq: with sigma of 0.01 and sigma for terminal atoms of 0.02
Uanis(F1) \\sim Ueq: with sigma of 0.01 and sigma for terminal atoms of 0.02
Uanis(F3) \\sim Ueq: with sigma of 0.01 and sigma for terminal atoms of 0.02
Uanis(F102) \\sim Ueq: with sigma of 0.01 and sigma for terminal atoms of 0.02
Uanis(F101) \\sim Ueq: with sigma of 0.01 and sigma for terminal atoms of 0.02
Uanis(F103) \\sim Ueq: with sigma of 0.01 and sigma for terminal atoms of 0.02
Uanis(F3) \\sim Ueq, Uanis(F2) \\sim Ueq, Uanis(F1) \\sim Ueq, Uanis(F101)
\\sim Ueq, Uanis(F102) \\sim Ueq, Uanis(F103) \\sim Ueq: with sigma of 0.05 and
sigma for terminal atoms of 0.1
Uanis(C122) \\sim Ueq: with sigma of 0.05 and sigma for terminal atoms of 0.1
Uanis(C119) \\sim Ueq, Uanis(Br1A) \\sim Ueq, Uanis(C106) \\sim Ueq,
Uanis(C107) \\sim Ueq, Uanis(C105) \\sim Ueq, Uanis(C110) \\sim Ueq,
Uanis(C108) \\sim Ueq, Uanis(C113) \\sim Ueq, Uanis(C104) \\sim Ueq,
Uanis(C13A) \\sim Ueq, Uanis(C109) \\sim Ueq, Uanis(C103) \\sim Ueq,
Uanis(C19A) \\sim Ueq, Uanis(N101) \\sim Ueq, Uanis(C102) \\sim Ueq,
Uanis(C101) \\sim Ueq, Uanis(C114) \\sim Ueq, Uanis(C112) \\sim Ueq,
Uanis(C111) \\sim Ueq, Uanis(N102) \\sim Ueq, Uanis(C115) \\sim Ueq,
Uanis(S101) \\sim Ueq, Uanis(O102) \\sim Ueq, Uanis(O101) \\sim Ueq,
Uanis(C116) \\sim Ueq, Uanis(C121) \\sim Ueq, Uanis(C117) \\sim Ueq,
Uanis(C120) \\sim Ueq, Uanis(C118) \\sim Ueq, Uanis(C122) \\sim Ueq,
Uanis(F101) \\sim Ueq, Uanis(F103) \\sim Ueq, Uanis(F102) \\sim Ueq, Uanis(Br1)
\\sim Ueq, Uanis(C6) \\sim Ueq, Uanis(C7) \\sim Ueq, Uanis(C5) \\sim Ueq,
Uanis(C13) \\sim Ueq, Uanis(C10) \\sim Ueq, Uanis(C8) \\sim Ueq, Uanis(C4)
\\sim Ueq, Uanis(C3A) \\sim Ueq, Uanis(C9) \\sim Ueq, Uanis(C3) \\sim Ueq,
Uanis(C9A) \\sim Ueq, Uanis(N1) \\sim Ueq, Uanis(C2) \\sim Ueq, Uanis(C14)
\\sim Ueq, Uanis(C11) \\sim Ueq, Uanis(C12) \\sim Ueq, Uanis(N2) \\sim Ueq,
Uanis(C15) \\sim Ueq, Uanis(S1) \\sim Ueq, Uanis(O2) \\sim Ueq, Uanis(O1) \\sim
Ueq, Uanis(C16) \\sim Ueq, Uanis(C21) \\sim Ueq, Uanis(C17) \\sim Ueq,
Uanis(C20) \\sim Ueq, Uanis(C18) \\sim Ueq, Uanis(C19) \\sim Ueq, Uanis(C22)
\\sim Ueq, Uanis(F3) \\sim Ueq, Uanis(F1) \\sim Ueq, Uanis(F2) \\sim Ueq,
Uanis(C1) \\sim Ueq: with sigma of 0.05 and sigma for terminal atoms of 0.1
Uanis(F103) \\sim Ueq, Uanis(F102) \\sim Ueq, Uanis(F101) \\sim Ueq,
Uanis(C122) \\sim Ueq: with sigma of 0.05 and sigma for terminal atoms of 0.1
Uanis(C122) \\sim Ueq, Uanis(F102) \\sim Ueq, Uanis(F101) \\sim Ueq,
Uanis(F103) \\sim Ueq: with sigma of 0.005 and sigma for terminal atoms of 0.01
3.a Ternary CH refined with riding coordinates:
 C3(H3), C6(H6), C9A(H9A), C103(H103), C106(H106), C19A(H19A)
3.b Secondary CH2 refined with riding coordinates:
 C10(H10A,H10B), C8(H8A,H8B), C5(H5A,H5B), C4(H4A,H4B), C2(H2A,H2B), C9(H9B,
 H9C), C110(H11G,H11H), C105(H10C,H10D), C104(H10E,H10F), C108(H10G,H10H),
 C109(H10I,H10J), C102(H10K,H10L)
3.c Aromatic/amide H refined with riding coordinates:
 C18(H18), C20(H20), C21(H21), N1(H1), C17(H17), N101(H101), C121(H121),
 C120(H120), C117(H117), C118(H118)
3.d Idealised Me refined as rotating group:
 C13(H13A,H13B,H13C), C15(H15A,H15B,H15C), C11(H11A,H11B,H11C), C12(H12A,H12B,
 H12C), C113(H11D,H11E,H11F), C115(H11I,H11J,H11K), C112(H11L,H11M,H11N),
 C111(H11O,H11P,H11Q)
;
_olex2_submission_special_instructions 'No special instructions were received'

loop_
_space_group_symop_operation_xyz
'x, y, z'

loop_
_atom_site_label
_atom_site_type_symbol
_atom_site_fract_x
_atom_site_fract_y
_atom_site_fract_z
_atom_site_U_iso_or_equiv
_atom_site_adp_type
_atom_site_occupancy
_atom_site_site_symmetry_order
_atom_site_calc_flag
_atom_site_refinement_flags_posn
_atom_site_refinement_flags_adp
_atom_site_refinement_flags_occupancy
_atom_site_disorder_assembly
_atom_site_disorder_group
Br1 Br 0.01374(7) 0.23993(8) 0.23149(8) 0.0936(3) Uani 1 1 d . U . . .
Br1A Br 0.98518(8) 0.75989(10) 0.77721(10) 0.1073(3) Uani 1 1 d . U . . .
C22 C -0.1957(8) 0.5859(9) 0.1596(10) 0.093(3) Uani 1 1 d . U . . .
S1 S 0.38356(10) 0.65964(9) 0.14785(9) 0.0353(2) Uani 1 1 d . U . . .
S101 S 0.60699(10) 0.33699(9) 0.65450(8) 0.0341(2) Uani 1 1 d . U . . .
F3 F -0.2579(6) 0.6504(10) 0.0878(12) 0.211(5) Uani 1 1 d . U . . .
C13 C 0.0971(7) 0.1648(7) -0.0243(7) 0.079(2) Uani 1 1 d . U . . .
H13A H 0.0709 0.2497 -0.0101 0.119 Uiso 1 1 calc R U . . .
H13B H 0.0199 0.1074 -0.0305 0.119 Uiso 1 1 calc R U . . .
H13C H 0.1422 0.1630 -0.0964 0.119 Uiso 1 1 calc R U . . .
F1 F -0.2383(7) 0.4793(7) 0.1368(14) 0.225(5) Uani 1 1 d . U . . .
F2 F -0.2407(7) 0.6078(19) 0.2486(11) 0.290(8) Uani 1 1 d . U . . .
O2 O 0.4221(4) 0.7571(3) 0.2291(3) 0.0479(8) Uani 1 1 d . U . . .
O1 O 0.4130(4) 0.6821(3) 0.0298(3) 0.0562(9) Uani 1 1 d . U . . .
O102 O 0.5919(4) 0.2426(3) 0.7408(3) 0.0486(8) Uani 1 1 d . U . . .
O101 O 0.5529(4) 0.3061(3) 0.5408(3) 0.0484(8) Uani 1 1 d . U . . .
C18 C 0.0159(7) 0.6635(8) 0.2420(6) 0.0778(19) Uani 1 1 d . U . . .
H18 H -0.0279 0.6930 0.3057 0.093 Uiso 1 1 calc R U . . .
C19 C -0.0525(6) 0.6054(6) 0.1561(6) 0.0659(16) Uani 1 1 d . U . . .
C20 C 0.0127(8) 0.5608(8) 0.0620(7) 0.087(2) Uani 1 1 d . U . . .
H20 H -0.0359 0.5187 0.0003 0.105 Uiso 1 1 calc R U . . .
C21 C 0.1442(7) 0.5771(7) 0.0581(5) 0.0707(17) Uani 1 1 d . U . . .
H21 H 0.1879 0.5465 -0.0053 0.085 Uiso 1 1 calc R U . . .
C16 C 0.2127(5) 0.6393(4) 0.1487(4) 0.0389(9) Uani 1 1 d . U . . .
N2 N 0.4334(4) 0.5248(3) 0.1799(3) 0.0331(7) Uani 1 1 d . U . . .
C14 C 0.4611(4) 0.4900(3) 0.2859(3) 0.0302(8) Uani 1 1 d . U . . .
N1 N 0.4950(3) 0.3745(3) 0.3039(3) 0.0311(7) Uani 1 1 d . U . . .
H1 H 0.5107 0.3521 0.3761 0.037 Uiso 1 1 calc R U . . .
C3 C 0.5089(4) 0.2805(3) 0.2148(3) 0.0286(7) Uani 1 1 d . U . . .
H3 H 0.5250 0.3239 0.1403 0.034 Uiso 1 1 calc R U . . .
C3A C 0.3925(4) 0.1855(3) 0.1950(3) 0.0325(8) Uani 1 1 d . U . . .
C10 C 0.2947(5) 0.2277(4) 0.1014(4) 0.0402(10) Uani 1 1 d . U . . .
H10A H 0.3399 0.2477 0.0300 0.048 Uiso 1 1 calc R U . . .
H10B H 0.2549 0.3042 0.1273 0.048 Uiso 1 1 calc R U . . .
C7 C 0.1886(5) 0.1247(5) 0.0760(5) 0.0514(12) Uani 1 1 d . U . . .
C8 C 0.2516(6) 0.0005(5) 0.0404(5) 0.0605(15) Uani 1 1 d . U . . .
H8A H 0.2259 -0.0667 0.0943 0.073 Uiso 1 1 calc R U . . .
H8B H 0.2169 -0.0246 -0.0381 0.073 Uiso 1 1 calc R U . . .
C6 C 0.1166(6) 0.0981(5) 0.1860(5) 0.0591(14) Uani 1 1 d . U . . .
H6 H 0.0549 0.0241 0.1706 0.071 Uiso 1 1 calc R U . . .
C5 C 0.2083(6) 0.0672(5) 0.2901(5) 0.0557(13) Uani 1 1 d . U . . .
H5A H 0.1589 0.0641 0.3609 0.067 Uiso 1 1 calc R U . . .
H5B H 0.2424 -0.0162 0.2785 0.067 Uiso 1 1 calc R U . . .
C4 C 0.3212(5) 0.1635(4) 0.3059(4) 0.0391(9) Uani 1 1 d . U . . .
H4A H 0.3833 0.1350 0.3673 0.047 Uiso 1 1 calc R U . . .
H4B H 0.2882 0.2433 0.3317 0.047 Uiso 1 1 calc R U . . .
C17 C 0.1499(6) 0.6824(6) 0.2415(5) 0.0624(15) Uani 1 1 d . U . . .
H17 H 0.1974 0.7244 0.3039 0.075 Uiso 1 1 calc R U . . .
C15 C 0.4615(6) 0.5677(4) 0.3935(4) 0.0521(13) Uani 1 1 d . U . . .
H15A H 0.5285 0.6358 0.3906 0.078 Uiso 1 1 calc R U . . .
H15B H 0.4800 0.5156 0.4611 0.078 Uiso 1 1 calc R U . . .
H15C H 0.3762 0.6027 0.3991 0.078 Uiso 1 1 calc R U . . .
C2 C 0.6235(4) 0.2006(4) 0.2463(4) 0.0350(9) Uani 1 1 d . U . . .
H2A H 0.6202 0.1699 0.3266 0.042 Uiso 1 1 calc R U . . .
H2B H 0.7072 0.2483 0.2378 0.042 Uiso 1 1 calc R U . . .
C1 C 0.6059(4) 0.0925(4) 0.1594(4) 0.0366(9) Uani 1 1 d . U . . .
C9A C 0.4579(5) 0.0644(4) 0.1553(4) 0.0360(9) Uani 1 1 d . U . . .
H9A H 0.4411 -0.0007 0.2151 0.043 Uiso 1 1 calc R U . . .
C9 C 0.3956(6) 0.0131(4) 0.0413(4) 0.0506(12) Uani 1 1 d . U . . .
H9B H 0.4212 0.0695 -0.0220 0.061 Uiso 1 1 calc R U . . .
H9C H 0.4294 -0.0697 0.0262 0.061 Uiso 1 1 calc R U . . .
C11 C 0.6795(6) -0.0202(5) 0.2011(5) 0.0548(13) Uani 1 1 d . U . . .
H11A H 0.6496 -0.0469 0.2764 0.082 Uiso 1 1 calc R U . . .
H11B H 0.7729 0.0026 0.2084 0.082 Uiso 1 1 calc R U . . .
H11C H 0.6633 -0.0888 0.1453 0.082 Uiso 1 1 calc R U . . .
C12 C 0.6569(6) 0.1347(5) 0.0426(4) 0.0530(12) Uani 1 1 d . U . . .
H12A H 0.6478 0.0645 -0.0121 0.080 Uiso 1 1 calc R U . . .
H12B H 0.7487 0.1628 0.0533 0.080 Uiso 1 1 calc R U . . .
H12C H 0.6065 0.2035 0.0122 0.080 Uiso 1 1 calc R U . . .
C113 C 0.8984(7) 0.8289(7) 0.5144(7) 0.078(2) Uani 1 1 d . U . . .
H11D H 0.9233 0.7436 0.5308 0.118 Uiso 1 1 calc R U . . .
H11E H 0.9764 0.8853 0.5164 0.118 Uiso 1 1 calc R U . . .
H11F H 0.8536 0.8315 0.4377 0.118 Uiso 1 1 calc R U . . .
C107 C 0.8075(6) 0.8701(5) 0.6055(5) 0.0566(13) Uani 1 1 d . U . . .
C110 C 0.7009(5) 0.7677(4) 0.6213(4) 0.0417(10) Uani 1 1 d . U . . .
H11G H 0.7407 0.6916 0.6518 0.050 Uiso 1 1 calc R U . . .
H11H H 0.6560 0.7466 0.5455 0.050 Uiso 1 1 calc R U . . .
C13A C 0.6020(4) 0.8103(3) 0.7047(3) 0.0321(8) Uani 1 1 d . U . . .
C103 C 0.4859(4) 0.7167(3) 0.7152(3) 0.0295(8) Uani 1 1 d . U . . .
H103 H 0.4680 0.6734 0.6392 0.035 Uiso 1 1 calc R U . . .
N101 N 0.4989(4) 0.6226(3) 0.8044(3) 0.0328(7) Uani 1 1 d . U . . .
H101 H 0.4851 0.6453 0.8755 0.039 Uiso 1 1 calc R U . . .
C114 C 0.5295(4) 0.5063(4) 0.7887(3) 0.0320(8) Uani 1 1 d . U . . .
N102 N 0.5606(4) 0.4716(3) 0.6853(3) 0.0341(7) Uani 1 1 d . U . . .
C116 C 0.7753(5) 0.3648(4) 0.6422(4) 0.0403(10) Uani 1 1 d . U . . .
C121 C 0.8565(7) 0.3473(8) 0.7344(6) 0.083(2) Uani 1 1 d . U . . .
H121 H 0.8229 0.3215 0.8057 0.100 Uiso 1 1 calc R U . . .
C120 C 0.9901(9) 0.3669(11) 0.7256(10) 0.107(3) Uani 1 1 d . U . . .
H120 H 1.0474 0.3534 0.7908 0.128 Uiso 1 1 calc R U . . .
C119 C 1.0388(7) 0.4053(7) 0.6244(9) 0.080(2) Uani 1 1 d . U . . .
C106 C 0.8793(6) 0.8984(6) 0.7226(6) 0.0672(16) Uani 1 1 d . U . . .
H106 H 0.9397 0.9732 0.7126 0.081 Uiso 1 1 calc R U . . .
C105 C 0.7886(6) 0.9291(6) 0.8166(5) 0.0587(14) Uani 1 1 d . U . . .
H10C H 0.8386 0.9332 0.8920 0.070 Uiso 1 1 calc R U . . .
H10D H 0.7545 1.0124 0.8014 0.070 Uiso 1 1 calc R U . . .
C104 C 0.6758(5) 0.8341(4) 0.8235(4) 0.0433(10) Uani 1 1 d . U . . .
H10E H 0.6147 0.8639 0.8790 0.052 Uiso 1 1 calc R U . . .
H10F H 0.7087 0.7544 0.8529 0.052 Uiso 1 1 calc R U . . .
C108 C 0.7452(6) 0.9927(5) 0.5650(6) 0.0628(16) Uani 1 1 d . U . . .
H10G H 0.7704 1.0595 0.6222 0.075 Uiso 1 1 calc R U . . .
H10H H 0.7806 1.0184 0.4905 0.075 Uiso 1 1 calc R U . . .
C109 C 0.5988(6) 0.9805(5) 0.5501(5) 0.0563(13) Uani 1 1 d . U . . .
H10I H 0.5729 0.9226 0.4853 0.068 Uiso 1 1 calc R U . . .
H10J H 0.5650 1.0630 0.5307 0.068 Uiso 1 1 calc R U . . .
C19A C 0.5392(5) 0.9316(4) 0.6601(4) 0.0361(9) Uani 1 1 d . U . . .
H19A H 0.5584 0.9970 0.7211 0.043 Uiso 1 1 calc R U . . .
C101 C 0.3902(5) 0.9044(4) 0.6516(4) 0.0403(10) Uani 1 1 d . U . . .
C102 C 0.3719(4) 0.7981(4) 0.7367(4) 0.0365(9) Uani 1 1 d . U . . .
H10K H 0.2876 0.7512 0.7207 0.044 Uiso 1 1 calc R U . . .
H10L H 0.3766 0.8295 0.8172 0.044 Uiso 1 1 calc R U . . .
C115 C 0.5246(6) 0.4274(4) 0.8948(4) 0.0532(13) Uani 1 1 d . U . . .
H11I H 0.4641 0.3549 0.8797 0.080 Uiso 1 1 calc R U . . .
H11J H 0.4949 0.4766 0.9585 0.080 Uiso 1 1 calc R U . . .
H11K H 0.6115 0.3990 0.9156 0.080 Uiso 1 1 calc R U . . .
C117 C 0.8233(7) 0.4039(9) 0.5403(6) 0.088(2) Uani 1 1 d . U . . .
H117 H 0.7655 0.4171 0.4753 0.106 Uiso 1 1 calc R U . . .
C118 C 0.9547(9) 0.4243(11) 0.5316(8) 0.112(3) Uani 1 1 d . U . . .
H118 H 0.9875 0.4518 0.4605 0.135 Uiso 1 1 calc R U . . .
C112 C 0.3181(6) 1.0190(5) 0.6860(5) 0.0565(13) Uani 1 1 d . U . . .
H11L H 0.3450 1.0431 0.7657 0.085 Uiso 1 1 calc R U . . .
H11M H 0.2242 0.9988 0.6801 0.085 Uiso 1 1 calc R U . . .
H11N H 0.3390 1.0884 0.6341 0.085 Uiso 1 1 calc R U . . .
C111 C 0.3349(6) 0.8626(5) 0.5302(5) 0.0607(14) Uani 1 1 d . U . . .
H11O H 0.3483 0.9308 0.4754 0.091 Uiso 1 1 calc R U . . .
H11P H 0.2416 0.8407 0.5329 0.091 Uiso 1 1 calc R U . . .
H11Q H 0.3796 0.7896 0.5054 0.091 Uiso 1 1 calc R U . . .
C122 C 1.1784(12) 0.4224(13) 0.6131(13) 0.123(3) Uani 1 1 d . U . . .
F101 F 1.2175(8) 0.5320(9) 0.5893(12) 0.196(4) Uani 1 1 d . U . . .
F103 F 1.2333(7) 0.3482(10) 0.5559(12) 0.221(5) Uani 1 1 d . U . . .
F102 F 1.2398(9) 0.4316(17) 0.7106(14) 0.260(6) Uani 1 1 d . U . . .

loop_
_atom_site_aniso_label
_atom_site_aniso_U_11
_atom_site_aniso_U_22
_atom_site_aniso_U_33
_atom_site_aniso_U_23
_atom_site_aniso_U_13
_atom_site_aniso_U_12
Br1 0.0451(4) 0.1110(6) 0.1255(7) -0.0148(5) 0.0014(3) 0.0158(4)
Br1A 0.0487(4) 0.1274(8) 0.1482(8) 0.0232(6) 0.0070(4) 0.0236(4)
C22 0.055(4) 0.092(6) 0.136(7) 0.027(5) 0.027(5) 0.010(4)
S1 0.0481(6) 0.0215(4) 0.0377(5) 0.0009(4) 0.0129(4) 0.0050(4)
S101 0.0483(6) 0.0210(4) 0.0329(5) -0.0003(3) 0.0001(4) 0.0040(4)
F3 0.065(4) 0.213(8) 0.354(13) 0.128(9) -0.026(5) 0.017(4)
C13 0.070(4) 0.070(4) 0.092(5) 0.002(3) -0.041(4) -0.005(3)
F1 0.082(4) 0.101(5) 0.489(17) 0.006(7) 0.027(7) -0.036(4)
F2 0.052(4) 0.59(2) 0.219(10) -0.090(13) 0.032(5) -0.056(8)
O2 0.063(2) 0.0230(14) 0.0579(19) -0.0052(13) 0.0096(16) 0.0002(14)
O1 0.079(3) 0.0421(18) 0.0512(19) 0.0135(15) 0.0270(17) 0.0165(17)
O102 0.076(3) 0.0234(14) 0.0470(17) 0.0045(12) 0.0097(16) 0.0018(15)
O101 0.063(2) 0.0354(16) 0.0454(17) -0.0071(13) -0.0108(15) 0.0072(15)
C18 0.058(4) 0.102(5) 0.077(4) -0.010(4) 0.025(3) 0.017(4)
C19 0.047(3) 0.066(4) 0.085(4) 0.014(3) -0.001(3) 0.014(3)
C20 0.066(4) 0.105(6) 0.088(5) -0.025(4) -0.029(4) 0.005(4)
C21 0.069(4) 0.085(4) 0.058(3) -0.024(3) -0.001(3) 0.006(3)
C16 0.050(3) 0.026(2) 0.042(2) 0.0051(16) 0.0059(19) 0.0066(18)
N2 0.042(2) 0.0218(15) 0.0361(17) -0.0041(13) 0.0084(14) 0.0045(13)
C14 0.031(2) 0.0243(17) 0.035(2) -0.0072(14) 0.0050(15) -0.0021(15)
N1 0.0396(18) 0.0241(15) 0.0295(15) -0.0050(12) 0.0007(13) 0.0020(13)
C3 0.036(2) 0.0199(16) 0.0295(17) -0.0036(13) 0.0023(15) 0.0024(15)
C3A 0.042(2) 0.0192(17) 0.0363(19) -0.0008(14) -0.0009(16) 0.0010(15)
C10 0.048(3) 0.029(2) 0.042(2) 0.0031(16) -0.0090(18) 0.0004(18)
C7 0.053(3) 0.038(2) 0.060(3) 0.002(2) -0.017(2) -0.008(2)
C8 0.075(4) 0.038(3) 0.064(3) -0.012(2) -0.022(3) -0.008(3)
C6 0.045(3) 0.055(3) 0.074(3) -0.002(3) -0.008(2) -0.014(2)
C5 0.049(3) 0.055(3) 0.062(3) 0.012(2) 0.005(2) -0.010(2)
C4 0.040(2) 0.037(2) 0.040(2) 0.0012(17) 0.0022(17) 0.0004(18)
C17 0.055(3) 0.079(4) 0.054(3) -0.019(3) 0.011(2) 0.003(3)
C15 0.090(4) 0.028(2) 0.040(2) -0.0102(18) 0.004(2) 0.012(2)
C2 0.035(2) 0.0263(18) 0.043(2) -0.0026(16) -0.0012(17) 0.0033(16)
C1 0.044(2) 0.023(2) 0.044(2) -0.0006(16) 0.0065(18) 0.0109(17)
C9A 0.051(3) 0.0188(18) 0.038(2) 0.0007(15) -0.0044(18) 0.0050(17)
C9 0.068(3) 0.030(2) 0.053(3) -0.0145(19) -0.005(2) 0.005(2)
C11 0.054(3) 0.039(3) 0.073(3) -0.001(2) -0.003(2) 0.022(2)
C12 0.070(3) 0.040(2) 0.052(3) -0.004(2) 0.020(2) 0.012(2)
C113 0.074(4) 0.072(4) 0.094(5) -0.011(3) 0.051(4) -0.005(3)
C107 0.055(3) 0.045(3) 0.071(3) -0.005(2) 0.032(3) -0.004(2)
C110 0.051(3) 0.0272(19) 0.049(2) -0.0071(17) 0.017(2) -0.0002(18)
C13A 0.040(2) 0.0225(17) 0.0349(19) -0.0029(14) 0.0061(16) 0.0052(16)
C103 0.039(2) 0.0202(16) 0.0305(18) 0.0007(13) 0.0050(15) 0.0037(15)
N101 0.045(2) 0.0245(15) 0.0289(15) 0.0004(12) 0.0060(14) 0.0002(14)
C114 0.036(2) 0.0261(18) 0.0339(19) 0.0024(14) 0.0053(16) 0.0011(15)
N102 0.048(2) 0.0209(15) 0.0334(16) 0.0016(13) 0.0058(15) 0.0020(14)
C116 0.048(3) 0.030(2) 0.043(2) -0.0045(17) 0.0004(19) 0.0076(18)
C121 0.057(4) 0.119(6) 0.073(4) 0.024(4) -0.006(3) 0.011(4)
C120 0.060(5) 0.143(8) 0.118(7) 0.018(6) -0.013(5) 0.022(5)
C119 0.048(4) 0.062(4) 0.129(7) -0.019(4) 0.012(4) 0.001(3)
C106 0.045(3) 0.058(3) 0.099(5) 0.001(3) 0.018(3) -0.007(3)
C105 0.050(3) 0.060(3) 0.065(3) -0.015(3) 0.002(2) -0.009(3)
C104 0.043(3) 0.046(2) 0.040(2) -0.0078(19) 0.0024(18) -0.002(2)
C108 0.077(4) 0.043(3) 0.071(4) 0.007(2) 0.035(3) -0.007(3)
C109 0.081(4) 0.034(2) 0.057(3) 0.013(2) 0.021(3) 0.005(2)
C19A 0.051(3) 0.0183(18) 0.040(2) -0.0043(15) 0.0110(18) 0.0016(17)
C101 0.050(3) 0.025(2) 0.046(2) -0.0027(17) -0.0018(19) 0.0097(18)
C102 0.036(2) 0.0287(19) 0.045(2) -0.0007(16) 0.0048(17) 0.0061(17)
C115 0.094(4) 0.034(2) 0.034(2) 0.0067(18) 0.015(2) 0.013(2)
C117 0.057(4) 0.147(8) 0.058(3) 0.011(4) 0.008(3) -0.015(4)
C118 0.083(6) 0.163(9) 0.092(6) 0.002(6) 0.041(5) -0.022(6)
C112 0.059(3) 0.035(2) 0.076(4) -0.006(2) -0.003(3) 0.019(2)
C111 0.075(4) 0.049(3) 0.057(3) -0.001(2) -0.016(3) 0.012(3)
C122 0.098(6) 0.123(6) 0.149(6) -0.024(5) 0.018(5) 0.002(5)
F101 0.112(5) 0.167(7) 0.312(10) -0.008(7) 0.070(6) -0.033(5)
F103 0.087(4) 0.231(8) 0.350(11) -0.118(8) 0.064(6) 0.010(5)
F102 0.093(6) 0.428(14) 0.252(10) 0.026(10) -0.004(6) -0.046(8)

loop_
_atom_type_symbol
_atom_type_description
_atom_type_scat_dispersion_real
_atom_type_scat_dispersion_imag
_atom_type_scat_source
C C 0.0033 0.0016 'International Tables Vol C Tables 4.2.6.8 and 6.1.1.4'
H H 0.0000 0.0000 'International Tables Vol C Tables 4.2.6.8 and 6.1.1.4'
N N 0.0061 0.0033 'International Tables Vol C Tables 4.2.6.8 and 6.1.1.4'
O O 0.0106 0.0060 'International Tables Vol C Tables 4.2.6.8 and 6.1.1.4'
F F 0.0171 0.0103 'International Tables Vol C Tables 4.2.6.8 and 6.1.1.4'
S S 0.1246 0.1234 'International Tables Vol C Tables 4.2.6.8 and 6.1.1.4'
Br Br -0.2901 2.4595 'International Tables Vol C Tables 4.2.6.8 and 6.1.1.4'

loop_
_geom_angle_atom_site_label_1
_geom_angle_atom_site_label_2
_geom_angle_atom_site_label_3
_geom_angle
_geom_angle_site_symmetry_1
_geom_angle_site_symmetry_3
_geom_angle_publ_flag
F3 C22 C19 113.7(8) . . ?
F1 C22 F3 102.9(12) . . ?
F1 C22 C19 114.8(8) . . ?
F2 C22 F3 104.0(12) . . ?
F2 C22 F1 103.5(12) . . ?
F2 C22 C19 116.3(10) . . ?
O2 S1 O1 116.6(2) . . ?
O2 S1 C16 106.7(2) . . ?
O2 S1 N2 115.6(2) . . ?
O1 S1 C16 106.3(2) . . ?
O1 S1 N2 106.60(19) . . ?
N2 S1 C16 103.94(19) . . ?
O102 S101 O101 116.3(2) . . ?
O102 S101 N102 116.42(19) . . ?
O102 S101 C116 106.5(2) . . ?
O101 S101 N102 107.04(19) . . ?
O101 S101 C116 106.5(2) . . ?
N102 S101 C116 102.7(2) . . ?
H13A C13 H13B 109.5 . . ?
H13A C13 H13C 109.5 . . ?
H13B C13 H13C 109.5 . . ?
C7 C13 H13A 109.5 . . ?
C7 C13 H13B 109.5 . . ?
C7 C13 H13C 109.5 . . ?
C19 C18 H18 119.1 . . ?
C19 C18 C17 121.8(6) . . ?
C17 C18 H18 119.1 . . ?
C18 C19 C22 120.5(7) . . ?
C18 C19 C20 119.1(6) . . ?
C20 C19 C22 120.4(7) . . ?
C19 C20 H20 119.5 . . ?
C21 C20 C19 121.0(6) . . ?
C21 C20 H20 119.5 . . ?
C20 C21 H21 120.8 . . ?
C20 C21 C16 118.4(6) . . ?
C16 C21 H21 120.8 . . ?
C21 C16 S1 119.6(4) . . ?
C21 C16 C17 120.9(5) . . ?
C17 C16 S1 119.4(4) . . ?
C14 N2 S1 123.1(3) . . ?
N2 C14 N1 118.4(3) . . ?
N2 C14 C15 127.4(4) . . ?
N1 C14 C15 114.2(4) . . ?
C14 N1 H1 117.1 . . ?
C14 N1 C3 125.9(3) . . ?
C3 N1 H1 117.1 . . ?
N1 C3 H3 108.7 . . ?
N1 C3 C3A 115.4(3) . . ?
N1 C3 C2 110.8(3) . . ?
C3A C3 H3 108.7 . . ?
C2 C3 H3 108.7 . . ?
C2 C3 C3A 104.4(3) . . ?
C3 C3A C9A 103.1(3) . . ?
C10 C3A C3 112.2(3) . . ?
C10 C3A C4 108.2(4) . . ?
C10 C3A C9A 110.6(3) . . ?
C4 C3A C3 111.2(3) . . ?
C4 C3A C9A 111.6(3) . . ?
C3A C10 H10A 109.6 . . ?
C3A C10 H10B 109.6 . . ?
C3A C10 C7 110.2(4) . . ?
H10A C10 H10B 108.1 . . ?
C7 C10 H10A 109.6 . . ?
C7 C10 H10B 109.6 . . ?
C13 C7 C8 108.6(5) . . ?
C10 C7 C13 109.4(4) . . ?
C10 C7 C8 110.0(5) . . ?
C6 C7 C13 112.2(6) . . ?
C6 C7 C10 109.0(4) . . ?
C6 C7 C8 107.7(4) . . ?
C7 C8 H8A 109.0 . . ?
C7 C8 H8B 109.0 . . ?
H8A C8 H8B 107.8 . . ?
C9 C8 C7 113.0(4) . . ?
C9 C8 H8A 109.0 . . ?
C9 C8 H8B 109.0 . . ?
Br1 C6 H6 107.9 . . ?
C7 C6 Br1 112.5(4) . . ?
C7 C6 H6 107.9 . . ?
C7 C6 C5 112.9(5) . . ?
C5 C6 Br1 107.6(4) . . ?
C5 C6 H6 107.9 . . ?
C6 C5 H5A 109.3 . . ?
C6 C5 H5B 109.3 . . ?
H5A C5 H5B 108.0 . . ?
C4 C5 C6 111.6(4) . . ?
C4 C5 H5A 109.3 . . ?
C4 C5 H5B 109.3 . . ?
C3A C4 H4A 109.1 . . ?
C3A C4 H4B 109.1 . . ?
C5 C4 C3A 112.5(4) . . ?
C5 C4 H4A 109.1 . . ?
C5 C4 H4B 109.1 . . ?
H4A C4 H4B 107.8 . . ?
C18 C17 H17 120.6 . . ?
C16 C17 C18 118.7(6) . . ?
C16 C17 H17 120.6 . . ?
C14 C15 H15A 109.5 . . ?
C14 C15 H15B 109.5 . . ?
C14 C15 H15C 109.5 . . ?
H15A C15 H15B 109.5 . . ?
H15A C15 H15C 109.5 . . ?
H15B C15 H15C 109.5 . . ?
C3 C2 H2A 111.1 . . ?
C3 C2 H2B 111.1 . . ?
C3 C2 C1 103.5(3) . . ?
H2A C2 H2B 109.0 . . ?
C1 C2 H2A 111.1 . . ?
C1 C2 H2B 111.1 . . ?
C2 C1 C9A 102.1(3) . . ?
C2 C1 C12 109.7(4) . . ?
C9A C1 C12 113.5(4) . . ?
C11 C1 C2 111.5(4) . . ?
C11 C1 C9A 111.5(4) . . ?
C11 C1 C12 108.5(4) . . ?
C3A C9A H9A 106.8 . . ?
C1 C9A C3A 108.0(3) . . ?
C1 C9A H9A 106.8 . . ?
C9 C9A C3A 111.8(4) . . ?
C9 C9A C1 116.3(4) . . ?
C9 C9A H9A 106.8 . . ?
C8 C9 C9A 113.0(4) . . ?
C8 C9 H9B 109.0 . . ?
C8 C9 H9C 109.0 . . ?
C9A C9 H9B 109.0 . . ?
C9A C9 H9C 109.0 . . ?
H9B C9 H9C 107.8 . . ?
C1 C11 H11A 109.5 . . ?
C1 C11 H11B 109.5 . . ?
C1 C11 H11C 109.5 . . ?
H11A C11 H11B 109.5 . . ?
H11A C11 H11C 109.5 . . ?
H11B C11 H11C 109.5 . . ?
C1 C12 H12A 109.5 . . ?
C1 C12 H12B 109.5 . . ?
C1 C12 H12C 109.5 . . ?
H12A C12 H12B 109.5 . . ?
H12A C12 H12C 109.5 . . ?
H12B C12 H12C 109.5 . . ?
H11D C113 H11E 109.5 . . ?
H11D C113 H11F 109.5 . . ?
H11E C113 H11F 109.5 . . ?
C107 C113 H11D 109.5 . . ?
C107 C113 H11E 109.5 . . ?
C107 C113 H11F 109.5 . . ?
C113 C107 C108 109.1(5) . . ?
C110 C107 C113 109.7(4) . . ?
C110 C107 C108 109.8(5) . . ?
C106 C107 C113 112.5(6) . . ?
C106 C107 C110 108.9(4) . . ?
C106 C107 C108 106.8(5) . . ?
C107 C110 H11G 109.5 . . ?
C107 C110 H11H 109.5 . . ?
C107 C110 C13A 110.9(4) . . ?
H11G C110 H11H 108.0 . . ?
C13A C110 H11G 109.5 . . ?
C13A C110 H11H 109.5 . . ?
C110 C13A C103 113.4(3) . . ?
C110 C13A C104 107.2(4) . . ?
C110 C13A C19A 110.7(3) . . ?
C103 C13A C104 111.0(3) . . ?
C103 C13A C19A 103.9(3) . . ?
C104 C13A C19A 110.6(3) . . ?
C13A C103 H103 108.3 . . ?
N101 C103 C13A 116.5(3) . . ?
N101 C103 H103 108.3 . . ?
N101 C103 C102 110.7(3) . . ?
C102 C103 C13A 104.3(3) . . ?
C102 C103 H103 108.3 . . ?
C103 N101 H101 117.0 . . ?
C114 N101 C103 126.0(3) . . ?
C114 N101 H101 117.0 . . ?
N101 C114 C115 114.2(4) . . ?
N102 C114 N101 118.7(3) . . ?
N102 C114 C115 127.2(4) . . ?
C114 N102 S101 124.5(3) . . ?
C121 C116 S101 119.2(5) . . ?
C121 C116 C117 120.1(6) . . ?
C117 C116 S101 120.7(4) . . ?
C116 C121 H121 120.0 . . ?
C116 C121 C120 120.0(7) . . ?
C120 C121 H121 120.0 . . ?
C121 C120 H120 119.8 . . ?
C119 C120 C121 120.4(8) . . ?
C119 C120 H120 119.8 . . ?
C120 C119 C118 118.9(7) . . ?
C120 C119 C122 120.9(10) . . ?
C118 C119 C122 120.1(10) . . ?
Br1A C106 H106 107.6 . . ?
C107 C106 Br1A 112.4(4) . . ?
C107 C106 H106 107.6 . . ?
C107 C106 C105 113.1(5) . . ?
C105 C106 Br1A 108.3(5) . . ?
C105 C106 H106 107.6 . . ?
C106 C105 H10C 109.1 . . ?
C106 C105 H10D 109.1 . . ?
H10C C105 H10D 107.8 . . ?
C104 C105 C106 112.7(5) . . ?
C104 C105 H10C 109.1 . . ?
C104 C105 H10D 109.1 . . ?
C13A C104 H10E 109.1 . . ?
C13A C104 H10F 109.1 . . ?
C105 C104 C13A 112.3(4) . . ?
C105 C104 H10E 109.1 . . ?
C105 C104 H10F 109.1 . . ?
H10E C104 H10F 107.9 . . ?
C107 C108 H10G 108.9 . . ?
C107 C108 H10H 108.9 . . ?
H10G C108 H10H 107.7 . . ?
C109 C108 C107 113.4(4) . . ?
C109 C108 H10G 108.9 . . ?
C109 C108 H10H 108.9 . . ?
C108 C109 H10I 109.4 . . ?
C108 C109 H10J 109.4 . . ?
C108 C109 C19A 111.2(5) . . ?
H10I C109 H10J 108.0 . . ?
C19A C109 H10I 109.4 . . ?
C19A C109 H10J 109.4 . . ?
C13A C19A H19A 107.1 . . ?
C109 C19A C13A 112.0(4) . . ?
C109 C19A H19A 107.1 . . ?
C109 C19A C101 115.8(4) . . ?
C101 C19A C13A 107.3(3) . . ?
C101 C19A H19A 107.1 . . ?
C19A C101 C111 114.1(4) . . ?
C102 C101 C19A 102.6(3) . . ?
C102 C101 C112 111.6(4) . . ?
C102 C101 C111 109.8(4) . . ?
C112 C101 C19A 111.4(4) . . ?
C112 C101 C111 107.4(4) . . ?
C103 C102 H10K 111.2 . . ?
C103 C102 H10L 111.2 . . ?
C101 C102 C103 103.0(3) . . ?
C101 C102 H10K 111.2 . . ?
C101 C102 H10L 111.2 . . ?
H10K C102 H10L 109.1 . . ?
C114 C115 H11I 109.5 . . ?
C114 C115 H11J 109.5 . . ?
C114 C115 H11K 109.5 . . ?
H11I C115 H11J 109.5 . . ?
H11I C115 H11K 109.5 . . ?
H11J C115 H11K 109.5 . . ?
C116 C117 H117 119.9 . . ?
C116 C117 C118 120.1(7) . . ?
C118 C117 H117 119.9 . . ?
C119 C118 C117 120.5(8) . . ?
C119 C118 H118 119.8 . . ?
C117 C118 H118 119.8 . . ?
C101 C112 H11L 109.5 . . ?
C101 C112 H11M 109.5 . . ?
C101 C112 H11N 109.5 . . ?
H11L C112 H11M 109.5 . . ?
H11L C112 H11N 109.5 . . ?
H11M C112 H11N 109.5 . . ?
C101 C111 H11O 109.5 . . ?
C101 C111 H11P 109.5 . . ?
C101 C111 H11Q 109.5 . . ?
H11O C111 H11P 109.5 . . ?
H11O C111 H11Q 109.5 . . ?
H11P C111 H11Q 109.5 . . ?
F101 C122 C119 114.7(11) . . ?
F101 C122 F103 109.8(14) . . ?
F101 C122 F102 90.0(12) . . ?
F103 C122 C119 119.4(11) . . ?
F103 C122 F102 107.3(14) . . ?
F102 C122 C119 111.7(13) . . ?

loop_
_geom_bond_atom_site_label_1
_geom_bond_atom_site_label_2
_geom_bond_distance
_geom_bond_site_symmetry_2
_geom_bond_publ_flag
Br1 C6 1.987(7) . ?
Br1A C106 1.975(7) . ?
C22 F3 1.254(12) . ?
C22 F1 1.225(12) . ?
C22 F2 1.183(14) . ?
C22 C19 1.484(10) . ?
S1 O2 1.431(3) . ?
S1 O1 1.436(4) . ?
S1 C16 1.765(5) . ?
S1 N2 1.598(3) . ?
S101 O102 1.434(3) . ?
S101 O101 1.433(3) . ?
S101 N102 1.591(3) . ?
S101 C116 1.760(5) . ?
C13 H13A 0.9800 . ?
C13 H13B 0.9800 . ?
C13 H13C 0.9800 . ?
C13 C7 1.534(8) . ?
C18 H18 0.9500 . ?
C18 C19 1.322(10) . ?
C18 C17 1.386(9) . ?
C19 C20 1.409(11) . ?
C20 H20 0.9500 . ?
C20 C21 1.363(10) . ?
C21 H21 0.9500 . ?
C21 C16 1.382(8) . ?
C16 C17 1.378(7) . ?
N2 C14 1.306(5) . ?
C14 N1 1.318(5) . ?
C14 C15 1.499(6) . ?
N1 H1 0.8800 . ?
N1 C3 1.460(5) . ?
C3 H3 1.0000 . ?
C3 C3A 1.540(6) . ?
C3 C2 1.525(6) . ?
C3A C10 1.526(6) . ?
C3A C4 1.530(6) . ?
C3A C9A 1.575(6) . ?
C10 H10A 0.9900 . ?
C10 H10B 0.9900 . ?
C10 C7 1.529(7) . ?
C7 C8 1.577(8) . ?
C7 C6 1.532(9) . ?
C8 H8A 0.9900 . ?
C8 H8B 0.9900 . ?
C8 C9 1.484(9) . ?
C6 H6 1.0000 . ?
C6 C5 1.538(8) . ?
C5 H5A 0.9900 . ?
C5 H5B 0.9900 . ?
C5 C4 1.518(7) . ?
C4 H4A 0.9900 . ?
C4 H4B 0.9900 . ?
C17 H17 0.9500 . ?
C15 H15A 0.9800 . ?
C15 H15B 0.9800 . ?
C15 H15C 0.9800 . ?
C2 H2A 0.9900 . ?
C2 H2B 0.9900 . ?
C2 C1 1.531(6) . ?
C1 C9A 1.538(7) . ?
C1 C11 1.528(6) . ?
C1 C12 1.540(7) . ?
C9A H9A 1.0000 . ?
C9A C9 1.526(6) . ?
C9 H9B 0.9900 . ?
C9 H9C 0.9900 . ?
C11 H11A 0.9800 . ?
C11 H11B 0.9800 . ?
C11 H11C 0.9800 . ?
C12 H12A 0.9800 . ?
C12 H12B 0.9800 . ?
C12 H12C 0.9800 . ?
C113 H11D 0.9800 . ?
C113 H11E 0.9800 . ?
C113 H11F 0.9800 . ?
C113 C107 1.531(8) . ?
C107 C110 1.531(7) . ?
C107 C106 1.532(10) . ?
C107 C108 1.556(9) . ?
C110 H11G 0.9900 . ?
C110 H11H 0.9900 . ?
C110 C13A 1.531(6) . ?
C13A C103 1.531(6) . ?
C13A C104 1.550(6) . ?
C13A C19A 1.560(6) . ?
C103 H103 1.0000 . ?
C103 N101 1.453(5) . ?
C103 C102 1.533(6) . ?
N101 H101 0.8800 . ?
N101 C114 1.317(5) . ?
C114 N102 1.317(5) . ?
C114 C115 1.495(6) . ?
C116 C121 1.340(8) . ?
C116 C117 1.364(9) . ?
C121 H121 0.9500 . ?
C121 C120 1.392(12) . ?
C120 H120 0.9500 . ?
C120 C119 1.358(14) . ?
C119 C118 1.367(13) . ?
C119 C122 1.456(14) . ?
C106 H106 1.0000 . ?
C106 C105 1.523(9) . ?
C105 H10C 0.9900 . ?
C105 H10D 0.9900 . ?
C105 C104 1.511(7) . ?
C104 H10E 0.9900 . ?
C104 H10F 0.9900 . ?
C108 H10G 0.9900 . ?
C108 H10H 0.9900 . ?
C108 C109 1.509(9) . ?
C109 H10I 0.9900 . ?
C109 H10J 0.9900 . ?
C109 C19A 1.528(6) . ?
C19A H19A 1.0000 . ?
C19A C101 1.547(7) . ?
C101 C102 1.519(6) . ?
C101 C112 1.534(6) . ?
C101 C111 1.546(7) . ?
C102 H10K 0.9900 . ?
C102 H10L 0.9900 . ?
C115 H11I 0.9800 . ?
C115 H11J 0.9800 . ?
C115 H11K 0.9800 . ?
C117 H117 0.9500 . ?
C117 C118 1.371(11) . ?
C118 H118 0.9500 . ?
C112 H11L 0.9800 . ?
C112 H11M 0.9800 . ?
C112 H11N 0.9800 . ?
C111 H11O 0.9800 . ?
C111 H11P 0.9800 . ?
C111 H11Q 0.9800 . ?
C122 F101 1.258(16) . ?
C122 F103 1.217(15) . ?
C122 F102 1.266(17) . ?

loop_
_geom_torsion_atom_site_label_1
_geom_torsion_atom_site_label_2
_geom_torsion_atom_site_label_3
_geom_torsion_atom_site_label_4
_geom_torsion
_geom_torsion_site_symmetry_1
_geom_torsion_site_symmetry_2
_geom_torsion_site_symmetry_3
_geom_torsion_site_symmetry_4
_geom_torsion_publ_flag
Br1 C6 C5 C4 -74.6(5) . . . . ?
Br1A C106 C105 C104 -75.4(6) . . . . ?
C22 C19 C20 C21 -179.4(7) . . . . ?
S1 C16 C17 C18 -178.7(5) . . . . ?
S1 N2 C14 N1 176.5(3) . . . . ?
S1 N2 C14 C15 -4.7(7) . . . . ?
S101 C116 C121 C120 179.0(7) . . . . ?
S101 C116 C117 C118 -179.5(8) . . . . ?
F3 C22 C19 C18 110.0(12) . . . . ?
F3 C22 C19 C20 -70.8(13) . . . . ?
C13 C7 C8 C9 120.3(6) . . . . ?
C13 C7 C6 Br1 -53.7(5) . . . . ?
C13 C7 C6 C5 -175.7(5) . . . . ?
F1 C22 C19 C18 -131.8(12) . . . . ?
F1 C22 C19 C20 47.3(14) . . . . ?
F2 C22 C19 C18 -10.8(16) . . . . ?
F2 C22 C19 C20 168.3(14) . . . . ?
O2 S1 C16 C21 162.3(5) . . . . ?
O2 S1 C16 C17 -19.6(5) . . . . ?
O2 S1 N2 C14 26.0(4) . . . . ?
O1 S1 C16 C21 37.2(5) . . . . ?
O1 S1 C16 C17 -144.7(4) . . . . ?
O1 S1 N2 C14 157.4(4) . . . . ?
O102 S101 N102 C114 11.1(5) . . . . ?
O102 S101 C116 C121 -29.0(6) . . . . ?
O102 S101 C116 C117 151.1(6) . . . . ?
O101 S101 N102 C114 143.2(4) . . . . ?
O101 S101 C116 C121 -153.8(5) . . . . ?
O101 S101 C116 C117 26.3(6) . . . . ?
C18 C19 C20 C21 -0.3(12) . . . . ?
C19 C18 C17 C16 -0.1(11) . . . . ?
C19 C20 C21 C16 -0.3(12) . . . . ?
C20 C21 C16 S1 178.9(6) . . . . ?
C20 C21 C16 C17 0.8(10) . . . . ?
C21 C16 C17 C18 -0.6(9) . . . . ?
C16 S1 N2 C14 -90.5(4) . . . . ?
N2 S1 C16 C21 -75.1(5) . . . . ?
N2 S1 C16 C17 103.0(5) . . . . ?
N2 C14 N1 C3 2.0(6) . . . . ?
C14 N1 C3 C3A -99.3(4) . . . . ?
C14 N1 C3 C2 142.4(4) . . . . ?
N1 C3 C3A C10 91.5(4) . . . . ?
N1 C3 C3A C4 -29.8(5) . . . . ?
N1 C3 C3A C9A -149.5(3) . . . . ?
N1 C3 C2 C1 168.4(3) . . . . ?
C3 C3A C10 C7 174.1(4) . . . . ?
C3 C3A C4 C5 -178.2(4) . . . . ?
C3 C3A C9A C1 2.5(4) . . . . ?
C3 C3A C9A C9 -126.7(4) . . . . ?
C3 C2 C1 C9A -40.6(4) . . . . ?
C3 C2 C1 C11 -159.7(4) . . . . ?
C3 C2 C1 C12 80.0(4) . . . . ?
C3A C3 C2 C1 43.5(4) . . . . ?
C3A C10 C7 C13 -175.8(5) . . . . ?
C3A C10 C7 C8 -56.6(5) . . . . ?
C3A C10 C7 C6 61.2(6) . . . . ?
C3A C9A C9 C8 -49.5(5) . . . . ?
C10 C3A C4 C5 58.1(5) . . . . ?
C10 C3A C9A C1 122.5(4) . . . . ?
C10 C3A C9A C9 -6.6(5) . . . . ?
C10 C7 C8 C9 0.6(6) . . . . ?
C10 C7 C6 Br1 67.7(5) . . . . ?
C10 C7 C6 C5 -54.4(6) . . . . ?
C7 C8 C9 C9A 52.9(6) . . . . ?
C7 C6 C5 C4 50.1(7) . . . . ?
C8 C7 C6 Br1 -173.0(3) . . . . ?
C8 C7 C6 C5 64.9(5) . . . . ?
C6 C7 C8 C9 -118.0(5) . . . . ?
C6 C5 C4 C3A -51.9(6) . . . . ?
C4 C3A C10 C7 -62.8(5) . . . . ?
C4 C3A C9A C1 -117.0(4) . . . . ?
C4 C3A C9A C9 113.9(4) . . . . ?
C17 C18 C19 C22 179.6(7) . . . . ?
C17 C18 C19 C20 0.5(12) . . . . ?
C15 C14 N1 C3 -176.9(4) . . . . ?
C2 C3 C3A C10 -146.6(4) . . . . ?
C2 C3 C3A C4 92.0(4) . . . . ?
C2 C3 C3A C9A -27.7(4) . . . . ?
C2 C1 C9A C3A 23.3(4) . . . . ?
C2 C1 C9A C9 149.8(4) . . . . ?
C1 C9A C9 C8 -174.2(4) . . . . ?
C9A C3A C10 C7 59.7(5) . . . . ?
C9A C3A C4 C5 -63.7(5) . . . . ?
C11 C1 C9A C3A 142.4(4) . . . . ?
C11 C1 C9A C9 -91.0(5) . . . . ?
C12 C1 C9A C3A -94.7(4) . . . . ?
C12 C1 C9A C9 31.9(5) . . . . ?
C113 C107 C110 C13A -175.4(5) . . . . ?
C113 C107 C106 Br1A -52.3(6) . . . . ?
C113 C107 C106 C105 -175.3(5) . . . . ?
C113 C107 C108 C109 119.5(6) . . . . ?
C107 C110 C13A C103 174.5(4) . . . . ?
C107 C110 C13A C104 -62.6(5) . . . . ?
C107 C110 C13A C19A 58.2(5) . . . . ?
C107 C106 C105 C104 49.9(7) . . . . ?
C107 C108 C109 C19A 54.4(6) . . . . ?
C110 C107 C106 Br1A 69.5(5) . . . . ?
C110 C107 C106 C105 -53.5(6) . . . . ?
C110 C107 C108 C109 -0.7(7) . . . . ?
C110 C13A C103 N101 90.1(4) . . . . ?
C110 C13A C103 C102 -147.6(4) . . . . ?
C110 C13A C104 C105 57.4(5) . . . . ?
C110 C13A C19A C109 -3.8(5) . . . . ?
C110 C13A C19A C101 124.3(4) . . . . ?
C13A C103 N101 C114 -99.7(5) . . . . ?
C13A C103 C102 C101 43.0(4) . . . . ?
C13A C19A C101 C102 23.7(4) . . . . ?
C13A C19A C101 C112 143.2(4) . . . . ?
C13A C19A C101 C111 -95.0(4) . . . . ?
C103 C13A C104 C105 -178.2(4) . . . . ?
C103 C13A C19A C109 -125.9(4) . . . . ?
C103 C13A C19A C101 2.2(4) . . . . ?
C103 N101 C114 N102 5.1(6) . . . . ?
C103 N101 C114 C115 -175.0(4) . . . . ?
N101 C103 C102 C101 169.1(3) . . . . ?
N101 C114 N102 S101 176.5(3) . . . . ?
N102 S101 C116 C121 93.8(6) . . . . ?
N102 S101 C116 C117 -86.0(6) . . . . ?
C116 S101 N102 C114 -104.8(4) . . . . ?
C116 C121 C120 C119 0.8(15) . . . . ?
C116 C117 C118 C119 0.2(16) . . . . ?
C121 C116 C117 C118 0.7(13) . . . . ?
C121 C120 C119 C118 0.0(15) . . . . ?
C121 C120 C119 C122 -178.1(10) . . . . ?
C120 C119 C118 C117 -0.5(15) . . . . ?
C120 C119 C122 F101 -118.7(14) . . . . ?
C120 C119 C122 F103 108.0(16) . . . . ?
C120 C119 C122 F102 -18.1(18) . . . . ?
C106 C107 C110 C13A 61.1(6) . . . . ?
C106 C107 C108 C109 -118.7(5) . . . . ?
C106 C105 C104 C13A -51.9(7) . . . . ?
C104 C13A C103 N101 -30.7(5) . . . . ?
C104 C13A C103 C102 91.7(4) . . . . ?
C104 C13A C19A C109 114.9(4) . . . . ?
C104 C13A C19A C101 -117.0(4) . . . . ?
C108 C107 C110 C13A -55.6(6) . . . . ?
C108 C107 C106 Br1A -171.9(3) . . . . ?
C108 C107 C106 C105 65.1(6) . . . . ?
C108 C109 C19A C13A -51.5(6) . . . . ?
C108 C109 C19A C101 -174.9(4) . . . . ?
C109 C19A C101 C102 149.6(4) . . . . ?
C109 C19A C101 C112 -90.9(5) . . . . ?
C109 C19A C101 C111 30.9(5) . . . . ?
C19A C13A C103 N101 -149.6(3) . . . . ?
C19A C13A C103 C102 -27.3(4) . . . . ?
C19A C13A C104 C105 -63.4(5) . . . . ?
C19A C101 C102 C103 -40.5(4) . . . . ?
C102 C103 N101 C114 141.4(4) . . . . ?
C115 C114 N102 S101 -3.3(7) . . . . ?
C117 C116 C121 C120 -1.1(13) . . . . ?
C118 C119 C122 F101 63.2(16) . . . . ?
C118 C119 C122 F103 -70.1(18) . . . . ?
C118 C119 C122 F102 163.8(14) . . . . ?
C112 C101 C102 C103 -159.9(4) . . . . ?
C111 C101 C102 C103 81.1(5) . . . . ?
C122 C119 C118 C117 177.6(10) . . . . ?
